data_7115582
loop_
_publ_author_name
'Kennedy, Alan R.'
'Leenhouts, Sarah M.'
'Liggat, John J.'
'Mart\'inez-Mart\'inez, Antonio J.'
'Miller, Kimberley'
'Mulvey, Robert E.'
'O'Hara, Charles T.'
'O'Keefe, Philip'
'Steven, Alan'

_publ_section_title
;
 Dehydromethylation of alkali metal salts of the utility amide
 2,2,6,6-tetramethylpiperidide (TMP)
;
_journal_coden_ASTM CHCOFS
_journal_issue 73
_journal_name_full
;
 Chemical Communications (Cambridge, United Kingdom)
;
_journal_page_first 10588
_journal_page_last 10591
_journal_paper_doi 10.1039/c4cc04959d
_journal_volume 50
_journal_year 2014
_chemical_formula_moiety 'C14 H30 Li N3'
_chemical_formula_sum 'C14 H30 Li N3'
_chemical_formula_weight 247.35
_space_group_crystal_system monoclinic
_space_group_IT_number 14
_space_group_name_Hall '-P 2ybc'
_space_group_name_H-M_alt 'P 1 21/c 1'
_symmetry_space_group_name_Hall '-P 2ybc'
_symmetry_space_group_name_H-M 'P 1 21/c 1'
_atom_sites_solution_hydrogens geom
_atom_sites_solution_primary direct
_audit_creation_method SHELXL-2013
_cell_angle_alpha 90
_cell_angle_beta 102.159(9)
_cell_angle_gamma 90
_cell_formula_units_Z 4
_cell_length_a 7.7542(7)
_cell_length_b 12.7074(9)
_cell_length_c 17.2355(15)
_cell_measurement_reflns_used 2732
_cell_measurement_temperature 123(2)
_cell_measurement_theta_max 30.1328
_cell_measurement_theta_min 2.8952
_cell_volume 1660.2(2)
_computing_cell_refinement
;
CrysAlisPro, Oxford Diffraction Ltd.,
Version 1.171.34.40 (release 27-08-2010 CrysAlis171 .NET)
(compiled Aug 27 2010,11:50:40)
;
_computing_data_collection
;
CrysAlisPro, Oxford Diffraction Ltd.,
Version 1.171.34.40 (release 27-08-2010 CrysAlis171 .NET)
(compiled Aug 27 2010,11:50:40)
;
_computing_data_reduction
;
CrysAlisPro, Oxford Diffraction Ltd.,
Version 1.171.34.40 (release 27-08-2010 CrysAlis171 .NET)
(compiled Aug 27 2010,11:50:40)
;
_computing_structure_refinement 'SHELXL-2013 (Sheldrick, 2013)'
_diffrn_ambient_temperature 123(2)
_diffrn_measured_fraction_theta_full 0.999
_diffrn_measured_fraction_theta_max 0.999
_diffrn_measurement_device_type 'Oxford Diffraction Xcalibur E'
_diffrn_measurement_method 'omega scans'
_diffrn_radiation_type MoK\a
_diffrn_radiation_wavelength 0.71073
_diffrn_reflns_av_R_equivalents 0.0711
_diffrn_reflns_av_unetI/netI 0.0691
_diffrn_reflns_Laue_measured_fraction_full 0.999
_diffrn_reflns_Laue_measured_fraction_max 0.999
_diffrn_reflns_limit_h_max 9
_diffrn_reflns_limit_h_min -9
_diffrn_reflns_limit_k_max 15
_diffrn_reflns_limit_k_min -15
_diffrn_reflns_limit_l_max 21
_diffrn_reflns_limit_l_min -21
_diffrn_reflns_number 17768
_diffrn_reflns_point_group_measured_fraction_full 0.999
_diffrn_reflns_point_group_measured_fraction_max 0.999
_diffrn_reflns_theta_full 25.242
_diffrn_reflns_theta_max 25.998
_diffrn_reflns_theta_min 2.901
_diffrn_source tube
_exptl_absorpt_coefficient_mu 0.058
_exptl_absorpt_correction_T_max 1.00000
_exptl_absorpt_correction_T_min 0.99830
_exptl_absorpt_correction_type multi-scan
_exptl_absorpt_process_details
;
CrysAlisPro, Oxford Diffraction Ltd.,
Version 1.171.34.40 (release 27-08-2010 CrysAlis171 .NET)
(compiled Aug 27 2010,11:50:40)
Empirical absorption correction using spherical harmonics,
 implemented in SCALE3 ABSPACK scaling algorithm.
;
_exptl_crystal_colour colourless
_exptl_crystal_density_diffrn 0.990
_exptl_crystal_description plate
_exptl_crystal_F_000 552
_exptl_crystal_size_max 0.28
_exptl_crystal_size_mid 0.16
_exptl_crystal_size_min 0.10
_refine_diff_density_max 0.198
_refine_diff_density_min -0.175
_refine_diff_density_rms 0.038
_refine_ls_extinction_method none
_refine_ls_goodness_of_fit_ref 1.074
_refine_ls_hydrogen_treatment constr
_refine_ls_matrix_type full
_refine_ls_number_parameters 170
_refine_ls_number_reflns 3275
_refine_ls_number_restraints 0
_refine_ls_restrained_S_all 1.074
_refine_ls_R_factor_all 0.1029
_refine_ls_R_factor_gt 0.0604
_refine_ls_shift/su_max 0.000
_refine_ls_shift/su_mean 0.000
_refine_ls_structure_factor_coef Fsqd
_refine_ls_weighting_details 'w=1/[\s^2^(Fo^2^)+(0.0463P)^2^+0.0137P] where P=(Fo^2^+2Fc^2^)/3'
_refine_ls_weighting_scheme calc
_refine_ls_wR_factor_gt 0.1126
_refine_ls_wR_factor_ref 0.1295
_reflns_Friedel_coverage 0.000
_reflns_number_gt 2186
_reflns_number_total 3275
_reflns_threshold_expression 'I > 2\s(I)'
_cod_duplicate_entry 7115584
_cod_data_source_file c4cc04959d.cif
_cod_data_source_block amsm1327
_cod_database_code 7115582
_shelx_space_group_comment
;
The symmetry employed for this shelxl refinement is uniquely defined
by the following loop, which should always be used as a source of
symmetry information in preference to the above space-group names.
They are only intended as comments.
;
_shelx_estimated_absorpt_t_min 0.99830
_shelx_estimated_absorpt_t_max 1.00000
_shelxl_version_number 2013-4

loop_
_space_group_symop_operation_xyz
'x, y, z'
'-x, y+1/2, -z+1/2'
'-x, -y, -z'
'x, -y-1/2, z-1/2'

loop_
_atom_site_label
_atom_site_type_symbol
_atom_site_fract_x
_atom_site_fract_y
_atom_site_fract_z
_atom_site_U_iso_or_equiv
_atom_site_adp_type
_atom_site_occupancy
_atom_site_site_symmetry_order
_atom_site_calc_flag
_atom_site_refinement_flags_posn
_atom_site_refinement_flags_adp
Li1 Li 0.9765(4) 0.7036(2) 0.30831(19) 0.0300(8) Uani 1 1 d . .
N1 N 0.78699(19) 0.64529(11) 0.23433(8) 0.0238(4) Uani 1 1 d . .
N2 N 0.9877(2) 0.84270(11) 0.37260(9) 0.0258(4) Uani 1 1 d . .
N3 N 1.2194(2) 0.66387(12) 0.37871(10) 0.0344(4) Uani 1 1 d . .
C1 C 0.6946(2) 0.55773(14) 0.24653(10) 0.0226(4) Uani 1 1 d . .
C2 C 0.5607(2) 0.51125(14) 0.19438(11) 0.0264(5) Uani 1 1 d . .
H2 H 0.5037 0.4516 0.2107 0.032 Uiso 1 1 calc R U
C3 C 0.5010(2) 0.55205(15) 0.11163(11) 0.0282(5) Uani 1 1 d . .
H3A H 0.3916 0.5938 0.1076 0.034 Uiso 1 1 calc R U
H3B H 0.4758 0.4926 0.0738 0.034 Uiso 1 1 calc R U
C4 C 0.6464(2) 0.62080(13) 0.09153(10) 0.0241(4) Uani 1 1 d . .
H4A H 0.5992 0.6604 0.0422 0.029 Uiso 1 1 calc R U
H4B H 0.7434 0.5754 0.0818 0.029 Uiso 1 1 calc R U
C5 C 0.7195(2) 0.69860(13) 0.15834(10) 0.0234(4) Uani 1 1 d . .
C6 C 0.7578(3) 0.50977(15) 0.32820(11) 0.0325(5) Uani 1 1 d . .
H6A H 0.6890 0.4463 0.3330 0.049 Uiso 1 1 calc R U
H6B H 0.7423 0.5608 0.3688 0.049 Uiso 1 1 calc R U
H6C H 0.8829 0.4913 0.3355 0.049 Uiso 1 1 calc R U
C7 C 0.8734(3) 0.75966(14) 0.13715(12) 0.0321(5) Uani 1 1 d . .
H7A H 0.9651 0.7102 0.1292 0.048 Uiso 1 1 calc R U
H7B H 0.9223 0.8081 0.1804 0.048 Uiso 1 1 calc R U
H7C H 0.8313 0.7998 0.0883 0.048 Uiso 1 1 calc R U
C8 C 0.5745(3) 0.77719(15) 0.16738(12) 0.0339(5) Uani 1 1 d . .
H8A H 0.5316 0.8134 0.1168 0.051 Uiso 1 1 calc R U
H8B H 0.6227 0.8289 0.2084 0.051 Uiso 1 1 calc R U
H8C H 0.4767 0.7394 0.1827 0.051 Uiso 1 1 calc R U
C9 C 1.2327(3) 0.73488(16) 0.44662(13) 0.0461(6) Uani 1 1 d . .
H9A H 1.3574 0.7389 0.4752 0.055 Uiso 1 1 calc R U
H9B H 1.1630 0.7056 0.4836 0.055 Uiso 1 1 calc R U
C10 C 1.1670(3) 0.84477(15) 0.42235(12) 0.0366(5) Uani 1 1 d . .
H10A H 1.1670 0.8873 0.4705 0.044 Uiso 1 1 calc R U
H10B H 1.2481 0.8787 0.3926 0.044 Uiso 1 1 calc R U
C11 C 1.3408(3) 0.69534(19) 0.32819(17) 0.0651(8) Uani 1 1 d . .
H11A H 1.3366 0.6433 0.2859 0.098 Uiso 1 1 calc R U
H11B H 1.4610 0.6994 0.3602 0.098 Uiso 1 1 calc R U
H11C H 1.3058 0.7644 0.3047 0.098 Uiso 1 1 calc R U
C12 C 1.2606(3) 0.55587(16) 0.40635(16) 0.0570(7) Uani 1 1 d . .
H12A H 1.2444 0.5084 0.3606 0.085 Uiso 1 1 calc R U
H12B H 1.1816 0.5348 0.4411 0.085 Uiso 1 1 calc R U
H12C H 1.3832 0.5523 0.4358 0.085 Uiso 1 1 calc R U
C13 C 0.8556(3) 0.81893(17) 0.41963(14) 0.0497(7) Uani 1 1 d . .
H13A H 0.7380 0.8179 0.3849 0.075 Uiso 1 1 calc R U
H13B H 0.8596 0.8730 0.4605 0.075 Uiso 1 1 calc R U
H13C H 0.8809 0.7500 0.4450 0.075 Uiso 1 1 calc R U
C14 C 0.9456(3) 0.94570(14) 0.33514(12) 0.0338(5) Uani 1 1 d . .
H14A H 1.0342 0.9640 0.3044 0.051 Uiso 1 1 calc R U
H14B H 0.9457 0.9990 0.3762 0.051 Uiso 1 1 calc R U
H14C H 0.8288 0.9430 0.2998 0.051 Uiso 1 1 calc R U

loop_
_atom_site_aniso_label
_atom_site_aniso_U_11
_atom_site_aniso_U_22
_atom_site_aniso_U_33
_atom_site_aniso_U_23
_atom_site_aniso_U_13
_atom_site_aniso_U_12
Li1 0.0293(18) 0.0268(17) 0.0322(18) 0.0009(14) 0.0028(16) -0.0025(15)
N1 0.0239(8) 0.0227(8) 0.0239(8) -0.0005(7) 0.0032(7) -0.0024(7)
N2 0.0211(8) 0.0275(9) 0.0289(9) -0.0011(7) 0.0055(7) -0.0033(7)
N3 0.0286(10) 0.0237(9) 0.0468(11) -0.0003(8) -0.0015(9) -0.0003(8)
C1 0.0211(10) 0.0250(10) 0.0226(10) -0.0003(8) 0.0066(9) 0.0026(9)
C2 0.0217(10) 0.0278(10) 0.0292(11) 0.0006(9) 0.0045(9) -0.0079(9)
C3 0.0223(10) 0.0319(11) 0.0287(11) -0.0049(9) 0.0015(9) -0.0024(9)
C4 0.0266(10) 0.0255(10) 0.0188(10) -0.0005(8) 0.0017(8) 0.0022(8)
C5 0.0239(10) 0.0209(10) 0.0235(10) -0.0012(8) 0.0008(9) 0.0000(8)
C6 0.0301(11) 0.0354(11) 0.0314(12) 0.0035(9) 0.0048(10) -0.0034(10)
C7 0.0381(12) 0.0264(10) 0.0313(11) 0.0000(9) 0.0059(10) -0.0056(10)
C8 0.0410(13) 0.0300(11) 0.0300(11) -0.0034(9) 0.0059(10) 0.0091(10)
C9 0.0452(14) 0.0396(13) 0.0411(14) -0.0010(11) -0.0190(11) -0.0036(11)
C10 0.0409(13) 0.0288(11) 0.0341(12) -0.0068(10) -0.0055(10) -0.0029(10)
C11 0.0431(15) 0.0487(15) 0.112(2) -0.0003(15) 0.0356(17) 0.0043(13)
C12 0.0463(15) 0.0305(13) 0.0806(19) 0.0049(12) -0.0172(14) 0.0053(11)
C13 0.0567(15) 0.0461(13) 0.0565(15) -0.0030(12) 0.0352(14) -0.0072(12)
C14 0.0280(11) 0.0287(11) 0.0437(13) -0.0019(10) 0.0050(10) 0.0005(9)

loop_
_atom_type_symbol
_atom_type_description
_atom_type_scat_dispersion_real
_atom_type_scat_dispersion_imag
_atom_type_scat_source
Li Li -0.0003 0.0001 'International Tables Vol C Tables 4.2.6.8 and 6.1.1.4'
N N 0.0061 0.0033 'International Tables Vol C Tables 4.2.6.8 and 6.1.1.4'
C C 0.0033 0.0016 'International Tables Vol C Tables 4.2.6.8 and 6.1.1.4'
H H 0.0000 0.0000 'International Tables Vol C Tables 4.2.6.8 and 6.1.1.4'

loop_
_geom_angle_atom_site_label_1
_geom_angle_atom_site_label_2
_geom_angle_atom_site_label_3
_geom_angle
N1 Li1 N3 141.48(18)
N1 Li1 N2 129.43(18)
N3 Li1 N2 87.95(14)
C1 N1 C5 114.44(15)
C1 N1 Li1 125.26(15)
C5 N1 Li1 120.17(14)
C14 N2 C13 108.11(15)
C14 N2 C10 109.64(15)
C13 N2 C10 111.46(16)
C14 N2 Li1 122.98(15)
C13 N2 Li1 99.43(14)
C10 N2 Li1 104.74(14)
C9 N3 C12 110.09(17)
C9 N3 C11 111.15(17)
C12 N3 C11 108.97(17)
C9 N3 Li1 102.69(15)
C12 N3 Li1 121.76(16)
C11 N3 Li1 101.73(16)
C2 C1 N1 127.35(17)
C2 C1 C6 119.49(16)
N1 C1 C6 113.15(16)
C1 C2 C3 121.36(16)
C1 C2 H2 119.3
C3 C2 H2 119.3
C2 C3 C4 108.68(16)
C2 C3 H3A 110.0
C4 C3 H3A 110.0
C2 C3 H3B 110.0
C4 C3 H3B 110.0
H3A C3 H3B 108.3
C3 C4 C5 111.94(14)
C3 C4 H4A 109.2
C5 C4 H4A 109.2
C3 C4 H4B 109.2
C5 C4 H4B 109.2
H4A C4 H4B 107.9
N1 C5 C7 107.30(15)
N1 C5 C4 112.22(13)
C7 C5 C4 109.35(14)
N1 C5 C8 109.88(14)
C7 C5 C8 108.59(15)
C4 C5 C8 109.42(15)
C1 C6 H6A 109.5
C1 C6 H6B 109.5
H6A C6 H6B 109.5
C1 C6 H6C 109.5
H6A C6 H6C 109.5
H6B C6 H6C 109.5
C5 C7 H7A 109.5
C5 C7 H7B 109.5
H7A C7 H7B 109.5
C5 C7 H7C 109.5
H7A C7 H7C 109.5
H7B C7 H7C 109.5
C5 C8 H8A 109.5
C5 C8 H8B 109.5
H8A C8 H8B 109.5
C5 C8 H8C 109.5
H8A C8 H8C 109.5
H8B C8 H8C 109.5
N3 C9 C10 112.61(17)
N3 C9 H9A 109.1
C10 C9 H9A 109.1
N3 C9 H9B 109.1
C10 C9 H9B 109.1
H9A C9 H9B 107.8
N2 C10 C9 111.44(16)
N2 C10 H10A 109.3
C9 C10 H10A 109.3
N2 C10 H10B 109.3
C9 C10 H10B 109.3
H10A C10 H10B 108.0
N3 C11 H11A 109.5
N3 C11 H11B 109.5
H11A C11 H11B 109.5
N3 C11 H11C 109.5
H11A C11 H11C 109.5
H11B C11 H11C 109.5
N3 C12 H12A 109.5
N3 C12 H12B 109.5
H12A C12 H12B 109.5
N3 C12 H12C 109.5
H12A C12 H12C 109.5
H12B C12 H12C 109.5
N2 C13 H13A 109.5
N2 C13 H13B 109.5
H13A C13 H13B 109.5
N2 C13 H13C 109.5
H13A C13 H13C 109.5
H13B C13 H13C 109.5
N2 C14 H14A 109.5
N2 C14 H14B 109.5
H14A C14 H14B 109.5
N2 C14 H14C 109.5
H14A C14 H14C 109.5
H14B C14 H14C 109.5

loop_
_geom_bond_atom_site_label_1
_geom_bond_atom_site_label_2
_geom_bond_distance
Li1 N1 1.883(4)
Li1 N3 2.077(4)
Li1 N2 2.078(3)
N1 C1 1.363(2)
N1 C5 1.469(2)
N2 C14 1.465(2)
N2 C13 1.466(2)
N2 C10 1.472(2)
N3 C9 1.464(3)
N3 C12 1.466(2)
N3 C11 1.466(3)
C1 C2 1.357(3)
C1 C6 1.517(2)
C2 C3 1.496(3)
C2 H2 0.9500
C3 C4 1.523(2)
C3 H3A 0.9900
C3 H3B 0.9900
C4 C5 1.533(2)
C4 H4A 0.9900
C4 H4B 0.9900
C5 C7 1.531(2)
C5 C8 1.536(2)
C6 H6A 0.9800
C6 H6B 0.9800
C6 H6C 0.9800
C7 H7A 0.9800
C7 H7B 0.9800
C7 H7C 0.9800
C8 H8A 0.9800
C8 H8B 0.9800
C8 H8C 0.9800
C9 C10 1.515(3)
C9 H9A 0.9900
C9 H9B 0.9900
C10 H10A 0.9900
C10 H10B 0.9900
C11 H11A 0.9800
C11 H11B 0.9800
C11 H11C 0.9800
C12 H12A 0.9800
C12 H12B 0.9800
C12 H12C 0.9800
C13 H13A 0.9800
C13 H13B 0.9800
C13 H13C 0.9800
C14 H14A 0.9800
C14 H14B 0.9800
C14 H14C 0.9800

loop_
_geom_torsion_atom_site_label_1
_geom_torsion_atom_site_label_2
_geom_torsion_atom_site_label_3
_geom_torsion_atom_site_label_4
_geom_torsion
N3 Li1 N1 C1 54.0(3)
N2 Li1 N1 C1 -109.4(2)
N3 Li1 N1 C5 -130.3(2)
N2 Li1 N1 C5 66.2(2)
C5 N1 C1 C2 6.1(2)
Li1 N1 C1 C2 -178.05(17)
C5 N1 C1 C6 -175.17(14)
Li1 N1 C1 C6 0.7(2)
N1 C1 C2 C3 2.3(3)
C6 C1 C2 C3 -176.39(16)
C1 C2 C3 C4 18.8(2)
C2 C3 C4 C5 -46.6(2)
C1 N1 C5 C7 -155.16(14)
Li1 N1 C5 C7 28.7(2)
C1 N1 C5 C4 -35.03(19)
Li1 N1 C5 C4 148.87(15)
C1 N1 C5 C8 86.96(17)
Li1 N1 C5 C8 -89.15(19)
C3 C4 C5 N1 57.07(19)
C3 C4 C5 C7 176.01(15)
C3 C4 C5 C8 -65.17(19)
C12 N3 C9 C10 -171.96(18)
C11 N3 C9 C10 67.2(2)
Li1 N3 C9 C10 -40.9(2)
C14 N2 C10 C9 -166.63(15)
C13 N2 C10 C9 73.7(2)
Li1 N2 C10 C9 -32.9(2)
N3 C9 C10 N2 53.1(2)
